data_1523195
loop_
_publ_author_name
'Aurivillius, B.'

_publ_section_title
;
 X-ray studies on (Pb F2)6 Pb X2 (X= Cl, Br) and Pb F I
;
_journal_name_full 'Chemica Scripta'
_journal_page_first 206
_journal_page_last 209
_journal_volume 10
_journal_year 1976
_chemical_formula_sum 'Cl2 F12 Pb7'
_chemical_name_systematic 'Pb7 Cl2 F12'
_space_group_IT_number 174
_symmetry_space_group_name_Hall 'P -6'
_symmetry_space_group_name_H-M 'P -6'
_cell_angle_alpha 90
_cell_angle_beta 90
_cell_angle_gamma 120
_cell_formula_units_Z 1
_cell_length_a 10.2743
_cell_length_b 10.2743
_cell_length_c 3.9875
_cell_volume 364.532
_citation_journal_id_ASTM CSRPB9
_cod_data_source_file Aurivillius_CSRPB9_1976_401.cif
_cod_data_source_block Cl2F12Pb7
_cod_original_cell_volume 364.5321
_cod_database_code 1523195

loop_
_symmetry_equiv_pos_as_xyz
x,y,z
-x+y,-x,-z
-y,x-y,z
x,y,-z
-x+y,-x,z
-y,x-y,-z

loop_
_atom_site_label
_atom_site_type_symbol
_atom_site_fract_x
_atom_site_fract_y
_atom_site_fract_z
_atom_site_occupancy
_atom_site_U_iso_or_equiv
Pb3 Pb+2 0.11403 0.40071 0 1 0.0
F2 F-1 0.165 0.2766 0.5 1 0.0
Cl2 Cl-1 0.3333 0.6667 0.5 1 0.0
Pb1 Pb+2 0 0 0.5 1 0.0
F1 F-1 0.3894 0.427 0 1 0.0
Cl1 Cl-1 0.6667 0.3333 0 1 0.0
Pb2 Pb+2 0.89312 0.58414 0.5 1 0.0
F4 F-1 0.21 0.0803 0 1 0.0
F3 F-1 0.4284 0.046 0.5 1 0.0
